data_2217519
loop_
_publ_author_name
'Chunyuan Li'
'Weijia Ding'
'Changlun Shao'

_publ_section_title
;
 Aquabis(nicotinamide-\k<i>N</i>)(thiocyanato-\k<i>N</i>)copper(II)
;
_journal_coeditor_code HB2684
_journal_issue 2
_journal_name_full 'Acta Crystallographica Section E'
_journal_page_first m314
_journal_page_last m314
_journal_paper_doi 10.1107/S1600536807068511
_journal_volume 64
_journal_year 2008
_chemical_formula_iupac '[Cu (N C S)2 (C6 H6 N2 O)2 (H2 O)]'
_chemical_formula_moiety 'C14 H14 Cu N6 O3 S2'
_chemical_formula_sum 'C14 H14 Cu N6 O3 S2'
_chemical_formula_weight 441.97
_chemical_name_systematic
;
Aquabis(nicotinamide-\kN)(thiocyanato-\kN)copper(II)
;
_space_group_IT_number 14
_symmetry_cell_setting monoclinic
_symmetry_space_group_name_Hall '-P 2ybc'
_symmetry_space_group_name_H-M 'P 1 21/c 1'
_atom_sites_solution_hydrogens mixed
_atom_sites_solution_primary direct
_atom_sites_solution_secondary difmap
_cell_angle_alpha 90.00
_cell_angle_beta 90.333(8)
_cell_angle_gamma 90.00
_cell_formula_units_Z 4
_cell_length_a 11.078(5)
_cell_length_b 8.950(4)
_cell_length_c 18.702(9)
_cell_measurement_reflns_used 10592
_cell_measurement_temperature 293(2)
_cell_measurement_theta_max 18
_cell_measurement_theta_min 12
_cell_volume 1854.2(15)
_computing_cell_refinement 'SAINT (Bruker, 1997)'
_computing_data_collection 'SMART (Bruker, 1997)'
_computing_data_reduction 'SAINT (Bruker, 1997)'
_computing_molecular_graphics 'SHELXTL (Bruker, 1997)'
_computing_publication_material 'SHELXTL (Bruker, 1997)'
_computing_structure_refinement 'SHELXL97 (Sheldrick, 2008)'
_computing_structure_solution 'SHELXS97 (Sheldrick, 2008)'
_diffrn_ambient_temperature 293(2)
_diffrn_measured_fraction_theta_full 0.980
_diffrn_measured_fraction_theta_max 0.980
_diffrn_measurement_device_type 'Bruker SMART CCD'
_diffrn_measurement_method \w
_diffrn_radiation_monochromator graphite
_diffrn_radiation_source 'fine-focus sealed tube'
_diffrn_radiation_type MoK\a
_diffrn_radiation_wavelength 0.71073
_diffrn_reflns_av_R_equivalents 0.0192
_diffrn_reflns_av_sigmaI/netI 0.0207
_diffrn_reflns_limit_h_max 14
_diffrn_reflns_limit_h_min -14
_diffrn_reflns_limit_k_max 8
_diffrn_reflns_limit_k_min -11
_diffrn_reflns_limit_l_max 23
_diffrn_reflns_limit_l_min -23
_diffrn_reflns_number 10592
_diffrn_reflns_theta_full 27.18
_diffrn_reflns_theta_max 27.18
_diffrn_reflns_theta_min 2.52
_diffrn_standards_decay_% 0
_diffrn_standards_number 0
_exptl_absorpt_coefficient_mu 1.430
_exptl_absorpt_correction_T_max 0.663
_exptl_absorpt_correction_T_min 0.542
_exptl_absorpt_correction_type multi-scan
_exptl_absorpt_process_details '(SADABS; Bruker, 1997)'
_exptl_crystal_colour Blue
_exptl_crystal_density_diffrn 1.583
_exptl_crystal_density_method 'not measured'
_exptl_crystal_description Block
_exptl_crystal_F_000 900
_exptl_crystal_size_max 0.42
_exptl_crystal_size_mid 0.35
_exptl_crystal_size_min 0.30
_refine_diff_density_max 0.349
_refine_diff_density_min -0.357
_refine_ls_extinction_coef 0.0017(5)
_refine_ls_extinction_expression Fc^*^=kFc[1+0.001xFc^2^\l^3^/sin(2\q)]^-1/4^
_refine_ls_extinction_method 'SHELXL97 (Sheldrick, 2008)'
_refine_ls_goodness_of_fit_ref 1.066
_refine_ls_hydrogen_treatment constr
_refine_ls_matrix_type full
_refine_ls_number_parameters 236
_refine_ls_number_reflns 4041
_refine_ls_number_restraints 0
_refine_ls_restrained_S_all 1.066
_refine_ls_R_factor_all 0.0417
_refine_ls_R_factor_gt 0.0312
_refine_ls_shift/su_max 0.000
_refine_ls_shift/su_mean 0.000
_refine_ls_structure_factor_coef Fsqd
_refine_ls_weighting_details 'calc w=1/[\s^2^(Fo^2^)+(0.045P)^2^+0.9888P] where P=(Fo^2^+2Fc^2^)/3'
_refine_ls_weighting_scheme calc
_refine_ls_wR_factor_gt 0.0834
_refine_ls_wR_factor_ref 0.0899
_reflns_number_gt 3292
_reflns_number_total 4041
_reflns_threshold_expression I>2\s(I)
_cod_data_source_file hb2684.cif
_cod_data_source_block I
_cod_depositor_comments
;
The following automatic conversions were performed:
'_symmetry_cell_setting' value 'Monoclinic' changed to 'monoclinic'
according to '/home/saulius/struct/CIF-dictionaries/cif_core.dic'
dictionary named 'cif_core.dic' version 2.4.1 from
2010-06-29.

'_exptl_absorpt_correction_type' value 'Multi-Scan' changed
to 'multi-scan' according to
'/home/saulius/struct/CIF-dictionaries/cif_core.dic' dictionary named
'cif_core.dic' version 2.4.1 from 2010-06-29.

Automatic conversion script
Id: cif_fix_enum 1527 2010-12-29 10:47:43Z saulius 

The following automatic conversions were performed:

'_symmetry_cell_setting' value 'Monoclinic' changed to 'monoclinic'
according to /home/saulius/struct/CIF-dictionaries/cif_core.dic
dictionary named 'cif_core.dic' version 2.4.1 from
2010-06-29.

'_exptl_absorpt_correction_type' value 'Multi-Scan'
changed to 'multi-scan' according to
/home/saulius/struct/CIF-dictionaries/cif_core.dic dictionary named
'cif_core.dic' version 2.4.1 from 2010-06-29.

Automatic conversion script
Id: cif_fix_values 1715 2011-07-08 13:25:40Z adriana 

The following automatic conversions were performed:

'_atom_sites_solution_hydrogens' value 'difmap and geom' was changed
to 'mixed'.

Automatic conversion script
Id: cif_fix_values 6452 2018-10-05 10:23:21Z andrius 
;
_cod_original_cell_volume 1854.3(15)
_cod_original_sg_symbol_H-M 'P 21/c'
_cod_database_code 2217519
_cod_database_fobs_code 2217519

loop_
_symmetry_equiv_pos_as_xyz
'x, y, z'
'-x, y+1/2, -z+1/2'
'-x, -y, -z'
'x, -y-1/2, z-1/2'

loop_
_atom_site_type_symbol
_atom_site_label
_atom_site_fract_x
_atom_site_fract_y
_atom_site_fract_z
_atom_site_U_iso_or_equiv
_atom_site_adp_type
_atom_site_calc_flag
_atom_site_refinement_flags
_atom_site_occupancy
Cu Cu1 0.70192(3) 0.10898(3) 0.092940(14) 0.03511(11) Uani d . 1
S S1 0.56142(6) -0.14977(7) -0.11161(3) 0.04101(16) Uani d . 1
S S2 0.72370(6) 0.27895(8) 0.33102(3) 0.04644(17) Uani d . 1
O O1 0.96149(19) -0.1681(2) 0.29467(12) 0.0631(6) Uani d . 1
O O2 0.96200(17) 0.76310(19) 0.03689(11) 0.0528(5) Uani d . 1
O O3 0.91522(15) 0.06510(18) 0.06824(9) 0.0398(4) Uani d . 1
H H3A 0.9289 -0.0271 0.0537 0.048 Uiso d R 1
H H3B 0.9461 0.1164 0.0342 0.048 Uiso d R 1
N N1 0.70065(17) -0.0949(2) 0.14278(10) 0.0354(4) Uani d . 1
N N2 0.8973(2) -0.3974(3) 0.32101(14) 0.0633(7) Uani d . 1
H H2A 0.9542 -0.4107 0.3519 0.076 Uiso calc R 1
H H2B 0.8453 -0.4670 0.3133 0.076 Uiso calc R 1
N N3 0.72932(17) 0.3169(2) 0.04894(10) 0.0349(4) Uani d . 1
N N4 1.0166(2) 0.5956(2) 0.12020(13) 0.0503(6) Uani d . 1
H H4A 1.0755 0.6508 0.1346 0.060 Uiso calc R 1
H H4B 1.0036 0.5107 0.1402 0.060 Uiso calc R 1
N N5 0.65964(18) 0.0179(2) 0.00029(10) 0.0391(4) Uani d . 1
N N6 0.7224(2) 0.2002(2) 0.18720(11) 0.0467(5) Uani d . 1
C C1 0.7870(2) -0.1250(3) 0.19112(12) 0.0351(5) Uani d . 1
H H1A 0.8483 -0.0554 0.1981 0.042 Uiso calc R 1
C C2 0.7894(2) -0.2552(3) 0.23123(12) 0.0345(5) Uani d . 1
C C3 0.6977(2) -0.3586(3) 0.22028(13) 0.0394(5) Uani d . 1
H H3C 0.6965 -0.4475 0.2460 0.047 Uiso calc R 1
C C4 0.6086(2) -0.3276(3) 0.17083(15) 0.0451(6) Uani d . 1
H H4C 0.5462 -0.3952 0.1629 0.054 Uiso calc R 1
C C5 0.6128(2) -0.1952(3) 0.13314(13) 0.0394(5) Uani d . 1
H H5A 0.5523 -0.1751 0.0998 0.047 Uiso calc R 1
C C6 0.8898(2) -0.2704(3) 0.28559(13) 0.0404(5) Uani d . 1
C C7 0.6561(2) 0.3698(3) -0.00225(14) 0.0429(6) Uani d . 1
H H7A 0.5926 0.3104 -0.0182 0.052 Uiso calc R 1
C C8 0.6714(3) 0.5085(3) -0.03205(15) 0.0508(7) Uani d . 1
H H8A 0.6180 0.5431 -0.0668 0.061 Uiso calc R 1
C C9 0.7665(2) 0.5957(3) -0.00991(14) 0.0447(6) Uani d . 1
H H9A 0.7792 0.6889 -0.0305 0.054 Uiso calc R 1
C C10 0.8437(2) 0.5437(2) 0.04359(12) 0.0340(5) Uani d . 1
C C11 0.8209(2) 0.4028(2) 0.07201(12) 0.0335(5) Uani d . 1
H H11A 0.8710 0.3669 0.1082 0.040 Uiso calc R 1
C C12 0.9465(2) 0.6412(2) 0.06743(14) 0.0379(5) Uani d . 1
C C13 0.6193(2) -0.0526(2) -0.04580(12) 0.0326(5) Uani d . 1
C C14 0.7230(2) 0.2317(2) 0.24690(13) 0.0353(5) Uani d . 1

loop_
_atom_site_aniso_label
_atom_site_aniso_U_11
_atom_site_aniso_U_22
_atom_site_aniso_U_33
_atom_site_aniso_U_12
_atom_site_aniso_U_13
_atom_site_aniso_U_23
Cu1 0.04718(19) 0.02743(16) 0.03065(17) -0.00594(12) -0.00671(12) 0.00229(10)
S1 0.0488(4) 0.0379(3) 0.0363(3) -0.0021(3) -0.0041(3) -0.0064(2)
S2 0.0540(4) 0.0510(4) 0.0343(3) 0.0064(3) -0.0001(3) -0.0033(3)
O1 0.0675(13) 0.0435(11) 0.0777(15) -0.0095(10) -0.0353(11) 0.0047(10)
O2 0.0603(12) 0.0309(9) 0.0673(13) -0.0082(8) 0.0081(10) 0.0094(8)
O3 0.0437(9) 0.0324(8) 0.0432(9) -0.0031(7) 0.0032(7) 0.0007(7)
N1 0.0378(10) 0.0320(10) 0.0364(10) -0.0048(8) -0.0049(8) 0.0045(8)
N2 0.0633(16) 0.0509(15) 0.0754(18) -0.0085(12) -0.0333(14) 0.0199(12)
N3 0.0431(11) 0.0284(9) 0.0331(10) -0.0021(8) -0.0024(8) 0.0022(8)
N4 0.0463(12) 0.0393(12) 0.0653(15) -0.0105(10) -0.0087(11) 0.0048(10)
N5 0.0452(11) 0.0387(11) 0.0333(10) -0.0053(9) -0.0055(8) -0.0001(8)
N6 0.0654(14) 0.0382(11) 0.0364(12) -0.0099(10) -0.0068(10) 0.0004(9)
C1 0.0358(12) 0.0320(11) 0.0376(12) -0.0039(9) -0.0038(9) 0.0025(9)
C2 0.0369(12) 0.0320(11) 0.0346(12) 0.0016(9) 0.0000(9) -0.0008(9)
C3 0.0448(13) 0.0309(12) 0.0423(13) -0.0025(10) -0.0019(10) 0.0066(10)
C4 0.0436(13) 0.0375(13) 0.0541(15) -0.0115(11) -0.0082(11) 0.0054(11)
C5 0.0392(12) 0.0364(12) 0.0425(13) -0.0037(10) -0.0089(10) 0.0043(10)
C6 0.0431(13) 0.0376(13) 0.0405(13) 0.0050(10) -0.0055(10) -0.0007(10)
C7 0.0502(14) 0.0362(13) 0.0423(14) -0.0020(11) -0.0104(11) 0.0031(10)
C8 0.0602(16) 0.0420(14) 0.0498(15) 0.0032(12) -0.0162(13) 0.0090(12)
C9 0.0555(15) 0.0311(12) 0.0475(15) 0.0021(11) -0.0011(12) 0.0092(10)
C10 0.0392(12) 0.0259(10) 0.0368(12) 0.0032(9) 0.0061(9) -0.0006(9)
C11 0.0379(12) 0.0264(11) 0.0362(12) -0.0002(9) -0.0012(9) 0.0028(9)
C12 0.0384(12) 0.0263(11) 0.0492(14) -0.0007(9) 0.0114(10) -0.0009(10)
C13 0.0363(11) 0.0287(11) 0.0329(11) 0.0008(9) 0.0018(9) 0.0049(9)
C14 0.0402(12) 0.0270(11) 0.0386(13) -0.0017(9) -0.0039(10) 0.0040(9)

loop_
_atom_type_symbol
_atom_type_description
_atom_type_scat_dispersion_real
_atom_type_scat_dispersion_imag
_atom_type_scat_source
C C 0.0033 0.0016 'International Tables Vol C Tables 4.2.6.8 and 6.1.1.4'
H H 0.0000 0.0000 'International Tables Vol C Tables 4.2.6.8 and 6.1.1.4'
N N 0.0061 0.0033 'International Tables Vol C Tables 4.2.6.8 and 6.1.1.4'
O O 0.0106 0.0060 'International Tables Vol C Tables 4.2.6.8 and 6.1.1.4'
Cu Cu 0.3201 1.2651 'International Tables Vol C Tables 4.2.6.8 and 6.1.1.4'
S S 0.1246 0.1234 'International Tables Vol C Tables 4.2.6.8 and 6.1.1.4'

loop_
_geom_angle_atom_site_label_1
_geom_angle_atom_site_label_2
_geom_angle_atom_site_label_3
_geom_angle
N6 Cu1 N5 172.90(9)
N6 Cu1 N1 87.87(9)
N5 Cu1 N1 91.70(9)
N6 Cu1 N3 88.06(9)
N5 Cu1 N3 93.28(8)
N1 Cu1 N3 171.32(8)
O3 Cu1 N1 87.25(7)
O3 Cu1 N3 85.68(7)
O3 Cu1 N5 89.57(7)
O3 Cu1 N6 97.49(8)
H3A O3 H3B 101.7
C5 N1 C1 118.2(2)
C5 N1 Cu1 122.97(16)
C1 N1 Cu1 118.66(15)
C6 N2 H2A 120.0
C6 N2 H2B 120.0
H2A N2 H2B 120.0
C7 N3 C11 118.8(2)
C7 N3 Cu1 121.07(16)
C11 N3 Cu1 120.14(15)
C12 N4 H4A 120.0
C12 N4 H4B 120.0
H4A N4 H4B 120.0
C13 N5 Cu1 166.17(19)
C14 N6 Cu1 167.6(2)
N1 C1 C2 123.1(2)
N1 C1 H1A 118.5
C2 C1 H1A 118.5
C1 C2 C3 118.0(2)
C1 C2 C6 116.9(2)
C3 C2 C6 125.1(2)
C4 C3 C2 119.1(2)
C4 C3 H3C 120.5
C2 C3 H3C 120.5
C3 C4 C5 119.3(2)
C3 C4 H4C 120.3
C5 C4 H4C 120.3
N1 C5 C4 122.4(2)
N1 C5 H5A 118.8
C4 C5 H5A 118.8
O1 C6 N2 122.5(2)
O1 C6 C2 120.1(2)
N2 C6 C2 117.4(2)
N3 C7 C8 122.4(2)
N3 C7 H7A 118.8
C8 C7 H7A 118.8
C7 C8 C9 119.2(2)
C7 C8 H8A 120.4
C9 C8 H8A 120.4
C8 C9 C10 119.6(2)
C8 C9 H9A 120.2
C10 C9 H9A 120.2
C11 C10 C9 117.7(2)
C11 C10 C12 123.5(2)
C9 C10 C12 118.8(2)
N3 C11 C10 122.3(2)
N3 C11 H11A 118.9
C10 C11 H11A 118.9
O2 C12 N4 122.2(2)
O2 C12 C10 118.7(2)
N4 C12 C10 119.1(2)
N5 C13 S1 179.0(2)
N6 C14 S2 179.1(2)

loop_
_geom_bond_atom_site_label_1
_geom_bond_atom_site_label_2
_geom_bond_distance
_geom_bond_publ_flag
Cu1 N6 1.955(2) y
Cu1 N5 1.969(2) y
Cu1 N1 2.049(2) y
Cu1 N3 2.058(2) y
Cu1 O3 2.442(4) y
S1 C13 1.635(2) ?
S2 C14 1.629(3) ?
O1 C6 1.223(3) ?
O2 C12 1.244(3) ?
O3 H3A 0.8821 ?
O3 H3B 0.8574 ?
N1 C5 1.336(3) ?
N1 C1 1.340(3) ?
N2 C6 1.318(3) ?
N2 H2A 0.8600 ?
N2 H2B 0.8600 ?
N3 C7 1.337(3) ?
N3 C11 1.342(3) ?
N4 C12 1.317(3) ?
N4 H4A 0.8600 ?
N4 H4B 0.8600 ?
N5 C13 1.156(3) ?
N6 C14 1.151(3) ?
C1 C2 1.386(3) ?
C1 H1A 0.9300 ?
C2 C3 1.389(3) ?
C2 C6 1.509(3) ?
C3 C4 1.377(3) ?
C3 H3C 0.9300 ?
C4 C5 1.380(3) ?
C4 H4C 0.9300 ?
C5 H5A 0.9300 ?
C7 C8 1.372(4) ?
C7 H7A 0.9300 ?
C8 C9 1.373(4) ?
C8 H8A 0.9300 ?
C9 C10 1.393(3) ?
C9 H9A 0.9300 ?
C10 C11 1.392(3) ?
C10 C12 1.501(3) ?
C11 H11A 0.9300 ?

loop_
_geom_hbond_atom_site_label_D
_geom_hbond_atom_site_label_H
_geom_hbond_atom_site_label_A
_geom_hbond_site_symmetry_A
_geom_hbond_distance_DH
_geom_hbond_distance_HA
_geom_hbond_distance_DA
_geom_hbond_angle_DHA
O3 H3A O2 1_545 0.88 1.94 2.815(3) 171
O3 H3B O2 3_765 0.86 2.00 2.848(3) 172
N2 H2A O3 2_745 0.86 2.09 2.944(3) 176
N4 H4B O1 2_755 0.86 2.05 2.857(3) 157
